data_4305339
loop_
_publ_author_name
'Ramaswamy Murugavel'
'Subramaniam Kuppuswamy'
'S\"oren Randoll'

_publ_contact_author_address
;
Department of Chemistry
Indian Institute of Technology Bombay
Powai
Mumbai
Maharastra
400076
INDIA
;
_publ_contact_author_email RMV@CHEM.IITB.AC.IN
_publ_contact_author_name 'Ramaswamy Murugavel'
_publ_section_title
;
Cooperative Binding of Phosphate Anion and a Neutral Nitrogen Donor to
Alkaline-Earth Metal Ions. Investigation of Group 2 Metal-Organophosphate
Interaction in the Absence and Presence of 1,10-Phenanthroline
;
_journal_name_full 'Inorganic Chemistry'
_journal_page_first 6028
_journal_page_last 6039
_journal_paper_doi 10.1021/ic8003239
_journal_volume 47
_journal_year 2008
_chemical_formula_moiety 'C27 H37 Mg1 N2 O7 P1'
_chemical_formula_sum 'C27 H37 Mg N2 O7 P'
_chemical_formula_weight 556.87
_chemical_name_systematic
;
 ?
;
_space_group_IT_number 14
_symmetry_cell_setting monoclinic
_symmetry_space_group_name_Hall '-P 2yn'
_symmetry_space_group_name_H-M 'P 1 21/n 1'
_atom_sites_solution_hydrogens geom
_atom_sites_solution_primary direct
_atom_sites_solution_secondary difmap
_audit_creation_method SHELXL-97
_cell_angle_alpha 90.00
_cell_angle_beta 116.096(4)
_cell_angle_gamma 90.00
_cell_formula_units_Z 4
_cell_length_a 11.3546(4)
_cell_length_b 23.7094(6)
_cell_length_c 12.0419(4)
_cell_measurement_reflns_used 14056
_cell_measurement_temperature 120(2)
_cell_measurement_theta_max 32.5576
_cell_measurement_theta_min 3.1828
_cell_volume 2911.33(19)
_computing_cell_refinement 'CrysAlis RED, Oxford Diffraction Ltd.,'
_computing_data_collection 'CrysAlis CCD, Oxford Diffraction Ltd.,'
_computing_data_reduction 'CrysAlis RED, Oxford Diffraction Ltd.,'
_computing_molecular_graphics 'Ortep-3 for Windows (Farrugia, 1997)'
_computing_publication_material 'WinGX publication routines (Farrugia, 1999)'
_computing_structure_refinement 'SHELXL-97 (Sheldrick, 1997)'
_computing_structure_solution 'SHELXS-86 (Sheldrick, 1986)'
_diffrn_ambient_temperature 120(2)
_diffrn_detector_area_resol_mean 15.9948
_diffrn_measured_fraction_theta_full 0.998
_diffrn_measured_fraction_theta_max 0.998
_diffrn_measurement_details
;
  1 omega  -55.00   -4.00   1.0000   10.0000
omega____ theta____ kappa____ phi______ omega'___ theta'___ frames
    -      -29.1908   45.0000    0.0000    0.0000    0.0000 51

  2 omega  -11.00   42.00   1.0000   10.0000
omega____ theta____ kappa____ phi______ omega'___ theta'___ frames
    -      -29.1908   75.0000  120.0000    0.0000    0.0000 53

  3 omega   -8.00   42.00   1.0000   10.0000
omega____ theta____ kappa____ phi______ omega'___ theta'___ frames
    -      -29.1908   45.0000    0.0000    0.0000    0.0000 50

  4 omega -102.00  -51.00   1.0000   10.0000
omega____ theta____ kappa____ phi______ omega'___ theta'___ frames
    -      -29.1908  -45.0000    0.0000    0.0000    0.0000 51

  5 omega    0.00   53.00   1.0000   10.0000
omega____ theta____ kappa____ phi______ omega'___ theta'___ frames
    -       29.6596   71.0000 -149.0000    0.0000    0.0000 53

  6 phi     75.00  122.00   1.0000   10.0000
omega____ theta____ kappa____ phi______ omega'___ theta'___ frames
  40.0000   29.6596    0.0000     -        0.0000    0.0000 47

  7 omega    6.00   45.00   1.0000   10.0000
omega____ theta____ kappa____ phi______ omega'___ theta'___ frames
    -       29.6596 -132.0000   69.0000    0.0000    0.0000 39

  8 omega    0.00   52.00   1.0000   10.0000
omega____ theta____ kappa____ phi______ omega'___ theta'___ frames
    -       29.6596   71.0000   30.0000    0.0000    0.0000 52

  9 omega  -29.00   -1.00   1.0000   10.0000
omega____ theta____ kappa____ phi______ omega'___ theta'___ frames
    -       29.6596  132.0000  249.0000    0.0000    0.0000 28

 10 omega  -28.00    9.00   1.0000   10.0000
omega____ theta____ kappa____ phi______ omega'___ theta'___ frames
    -       29.6596  -45.0000  240.0000    0.0000    0.0000 37

;
_diffrn_measurement_device_type 'OXFORD DIFFRACTIOM X CALIBUR-S'
_diffrn_measurement_method 'omega(w)-q scan'
_diffrn_orient_matrix_UB_11 -0.0267544039
_diffrn_orient_matrix_UB_12 -0.0196819093
_diffrn_orient_matrix_UB_13 -0.0493478710
_diffrn_orient_matrix_UB_21 0.0618605315
_diffrn_orient_matrix_UB_22 -0.0135631856
_diffrn_orient_matrix_UB_23 0.0215713331
_diffrn_orient_matrix_UB_31 -0.0172939266
_diffrn_orient_matrix_UB_32 -0.0180328519
_diffrn_orient_matrix_UB_33 0.0375534765
_diffrn_radiation_monochromator graphite
_diffrn_radiation_source 'Enhance (Mo) X-ray Source'
_diffrn_radiation_type MoK\a
_diffrn_radiation_wavelength 0.71073
_diffrn_reflns_av_R_equivalents 0.0223
_diffrn_reflns_av_sigmaI/netI 0.0209
_diffrn_reflns_limit_h_max 12
_diffrn_reflns_limit_h_min -13
_diffrn_reflns_limit_k_max 28
_diffrn_reflns_limit_k_min -28
_diffrn_reflns_limit_l_max 14
_diffrn_reflns_limit_l_min -14
_diffrn_reflns_number 19904
_diffrn_reflns_theta_full 25.00
_diffrn_reflns_theta_max 25.00
_diffrn_reflns_theta_min 3.19
_exptl_absorpt_coefficient_mu 0.161
_exptl_absorpt_correction_T_max 0.9653
_exptl_absorpt_correction_T_min 0.9442
_exptl_absorpt_correction_type multi-scan
_exptl_absorpt_process_details
;
CrysAlis RED, Oxford Diffraction Ltd.,
Version 1.171.31.7 (release 18-10-2006 CrysAlis171 .NET)
(compiled Oct 18 2006,16:28:17)
Empirical absorption correction using spherical harmonics,
 implemented in SCALE3 ABSPACK scaling algorithm.
;
_exptl_crystal_colour colourless
_exptl_crystal_density_diffrn 1.270
_exptl_crystal_density_method 'not measured'
_exptl_crystal_description block
_exptl_crystal_F_000 1184
_exptl_crystal_size_max 0.36
_exptl_crystal_size_mid 0.29
_exptl_crystal_size_min 0.22
_refine_diff_density_max 0.327
_refine_diff_density_min -0.337
_refine_diff_density_rms 0.042
_refine_ls_extinction_method none
_refine_ls_goodness_of_fit_ref 1.233
_refine_ls_hydrogen_treatment mixed
_refine_ls_matrix_type full
_refine_ls_number_parameters 344
_refine_ls_number_reflns 5133
_refine_ls_number_restraints 0
_refine_ls_restrained_S_all 1.233
_refine_ls_R_factor_all 0.0425
_refine_ls_R_factor_gt 0.0338
_refine_ls_shift/su_max 0.000
_refine_ls_shift/su_mean 0.000
_refine_ls_structure_factor_coef Fsqd
_refine_ls_weighting_details 'calc w=1/[\s^2^(Fo^2^)+(0.0578P)^2^+0.1874P] where P=(Fo^2^+2Fc^2^)/3'
_refine_ls_weighting_scheme calc
_refine_ls_wR_factor_gt 0.0980
_refine_ls_wR_factor_ref 0.1022
_reflns_number_gt 4330
_reflns_number_total 5133
_reflns_threshold_expression >2sigma(I)
_cod_data_source_file ic8003239-file003_4.cif
_cod_data_source_block newrm099-relabeled
_cod_original_cell_volume 2911.33(16)
_cod_database_code 4305339

loop_
_symmetry_equiv_pos_as_xyz
'x, y, z'
'-x+1/2, y+1/2, -z+1/2'
'-x, -y, -z'
'x-1/2, -y-1/2, z-1/2'

loop_
_atom_site_label
_atom_site_type_symbol
_atom_site_fract_x
_atom_site_fract_y
_atom_site_fract_z
_atom_site_U_iso_or_equiv
_atom_site_adp_type
_atom_site_occupancy
_atom_site_symmetry_multiplicity
_atom_site_calc_flag
_atom_site_refinement_flags
_atom_site_disorder_assembly
_atom_site_disorder_group
C1 C 0.19381(16) 0.15785(7) 0.21148(14) 0.0184(4) Uani 1 1 d . . .
C2 C 0.32470(16) 0.14178(7) 0.25010(15) 0.0213(4) Uani 1 1 d . . .
C3 C 0.40909(18) 0.18145(8) 0.23949(16) 0.0264(4) Uani 1 1 d . . .
H3 H 0.4976 0.1714 0.2616 0.032 Uiso 1 1 calc R . .
C4 C 0.36636(18) 0.23535(8) 0.19723(16) 0.0278(4) Uani 1 1 d . . .
H4 H 0.4252 0.2619 0.1898 0.033 Uiso 1 1 calc R . .
C5 C 0.23898(18) 0.25066(7) 0.16591(16) 0.0247(4) Uani 1 1 d . . .
H5 H 0.2116 0.2882 0.1395 0.030 Uiso 1 1 calc R . .
C6 C 0.14904(16) 0.21223(7) 0.17207(14) 0.0194(4) Uani 1 1 d . . .
C7 C 0.37040(17) 0.08408(8) 0.30675(17) 0.0272(4) Uani 1 1 d . . .
H7 H 0.3036 0.0559 0.2540 0.033 Uiso 1 1 calc R . .
C8 C 0.3746(2) 0.08236(9) 0.43605(19) 0.0386(5) Uani 1 1 d . . .
H8A H 0.4040 0.0450 0.4727 0.058 Uiso 1 1 calc R . .
H8B H 0.2868 0.0899 0.4293 0.058 Uiso 1 1 calc R . .
H8C H 0.4358 0.1111 0.4886 0.058 Uiso 1 1 calc R . .
C9 C 0.50286(19) 0.06609(9) 0.3141(2) 0.0390(5) Uani 1 1 d . . .
H9A H 0.5255 0.0285 0.3514 0.059 Uiso 1 1 calc R . .
H9B H 0.5704 0.0931 0.3649 0.059 Uiso 1 1 calc R . .
H9C H 0.4977 0.0651 0.2307 0.059 Uiso 1 1 calc R . .
C10 C 0.00771(17) 0.22920(7) 0.13447(16) 0.0227(4) Uani 1 1 d . . .
H10 H -0.0351 0.1986 0.1608 0.027 Uiso 1 1 calc R . .
C11 C -0.0013(2) 0.28401(8) 0.19758(19) 0.0338(5) Uani 1 1 d . . .
H11A H -0.0937 0.2936 0.1713 0.051 Uiso 1 1 calc R . .
H11B H 0.0417 0.3145 0.1743 0.051 Uiso 1 1 calc R . .
H11C H 0.0423 0.2790 0.2875 0.051 Uiso 1 1 calc R . .
C12 C -0.0656(2) 0.23494(8) -0.00583(17) 0.0331(4) Uani 1 1 d . . .
H12A H -0.1567 0.2458 -0.0291 0.050 Uiso 1 1 calc R . .
H12B H -0.0639 0.1988 -0.0445 0.050 Uiso 1 1 calc R . .
H12C H -0.0233 0.2639 -0.0339 0.050 Uiso 1 1 calc R . .
C13 C 0.12271(16) -0.02706(7) 0.44821(16) 0.0227(4) Uani 1 1 d . . .
H13 H 0.1560 0.0043 0.4219 0.027 Uiso 1 1 calc R . .
C14 C 0.15596(18) -0.03235(8) 0.57458(16) 0.0276(4) Uani 1 1 d . . .
H14 H 0.2103 -0.0050 0.6320 0.033 Uiso 1 1 calc R . .
C15 C 0.10921(18) -0.07730(8) 0.61390(17) 0.0276(4) Uani 1 1 d . . .
H15 H 0.1308 -0.0815 0.6992 0.033 Uiso 1 1 calc R . .
C16 C 0.02923(17) -0.11715(7) 0.52800(16) 0.0234(4) Uani 1 1 d . . .
C17 C 0.00046(16) -0.10808(7) 0.40296(15) 0.0188(4) Uani 1 1 d . . .
C18 C -0.02426(18) -0.16567(8) 0.56058(17) 0.0293(4) Uani 1 1 d . . .
H18 H -0.0061 -0.1716 0.6446 0.035 Uiso 1 1 calc R . .
C19 C -0.09992(18) -0.20303(8) 0.47416(17) 0.0281(4) Uani 1 1 d . . .
H19 H -0.1328 -0.2352 0.4985 0.034 Uiso 1 1 calc R . .
C20 C -0.13151(17) -0.19491(7) 0.34600(16) 0.0224(4) Uani 1 1 d . . .
C21 C -0.08215(15) -0.14748(7) 0.31067(15) 0.0177(4) Uani 1 1 d . . .
C22 C -0.20931(17) -0.23266(7) 0.25240(17) 0.0258(4) Uani 1 1 d . . .
H22 H -0.2444 -0.2654 0.2721 0.031 Uiso 1 1 calc R . .
C23 C -0.23399(17) -0.22170(7) 0.13239(17) 0.0251(4) Uani 1 1 d . . .
H23 H -0.2864 -0.2468 0.0681 0.030 Uiso 1 1 calc R . .
C24 C -0.18132(16) -0.17310(7) 0.10528(16) 0.0212(4) Uani 1 1 d . . .
H24 H -0.1996 -0.1659 0.0216 0.025 Uiso 1 1 calc R . .
C25 C -0.31749(18) -0.03173(9) 0.0408(2) 0.0421(5) Uani 1 1 d . . .
H25A H -0.3843 -0.0051 0.0393 0.063 Uiso 1 1 calc R . .
H25B H -0.3348 -0.0691 0.0650 0.063 Uiso 1 1 calc R . .
H25C H -0.3203 -0.0338 -0.0416 0.063 Uiso 1 1 calc R . .
C26 C 0.28610(18) -0.07985(8) 0.26474(19) 0.0335(5) Uani 1 1 d . . .
H26A H 0.3526 -0.1044 0.2590 0.050 Uiso 1 1 calc R . .
H26B H 0.2946 -0.0808 0.3493 0.050 Uiso 1 1 calc R . .
H26C H 0.2986 -0.0411 0.2435 0.050 Uiso 1 1 calc R . .
C27 C -0.3991(2) 0.13271(9) 0.0351(2) 0.0467(6) Uani 1 1 d . . .
N1 N 0.04735(13) -0.06355(6) 0.36399(13) 0.0193(3) Uani 1 1 d . . .
N2 N -0.10719(13) -0.13672(5) 0.19104(12) 0.0184(3) Uani 1 1 d . . .
O1 O 0.06769(10) 0.01602(4) 0.18312(10) 0.0182(3) Uani 1 1 d . . .
O2 O 0.08542(11) 0.07746(4) 0.01829(10) 0.0183(3) Uani 1 1 d . . .
O3 O -0.11316(11) 0.08302(4) 0.05991(10) 0.0194(3) Uani 1 1 d . . .
O4 O 0.10584(11) 0.11854(4) 0.21877(10) 0.0176(3) Uani 1 1 d . . .
O5 O -0.19135(11) -0.01300(5) 0.12761(11) 0.0219(3) Uani 1 1 d . . .
O6 O 0.15908(11) -0.09901(5) 0.18127(11) 0.0221(3) Uani 1 1 d . . .
O7 O -0.27795(14) 0.16026(6) 0.08234(16) 0.0488(4) Uani 1 1 d . . .
P1 P 0.03374(4) 0.070780(16) 0.11323(4) 0.01490(12) Uani 1 1 d . . .
Mg1 Mg -0.01680(5) -0.05892(2) 0.16068(5) 0.01612(15) Uani 1 1 d . . .
H5A H -0.1798 0.0202 0.0958 0.080 Uiso 1 1 d . . .
H6A H 0.1499 -0.0964 0.1062 0.065(8) Uiso 1 1 d . . .
H7A H -0.2239 0.1376 0.0800 0.080 Uiso 1 1 d . . .
H7B H -0.3999 0.0991 0.0824 0.080 Uiso 1 1 d . . .
H7C H -0.4271 0.1192 -0.0458 0.080 Uiso 1 1 d . . .
H7D H -0.4618 0.1560 0.0441 0.080 Uiso 1 1 d . . .

loop_
_atom_site_aniso_label
_atom_site_aniso_U_11
_atom_site_aniso_U_22
_atom_site_aniso_U_33
_atom_site_aniso_U_23
_atom_site_aniso_U_13
_atom_site_aniso_U_12
C1 0.0243(9) 0.0172(8) 0.0142(8) -0.0030(7) 0.0089(7) -0.0066(7)
C2 0.0231(9) 0.0208(9) 0.0176(8) -0.0047(7) 0.0067(7) -0.0032(7)
C3 0.0225(9) 0.0304(10) 0.0248(9) -0.0066(8) 0.0090(8) -0.0059(8)
C4 0.0322(11) 0.0283(10) 0.0248(10) -0.0062(8) 0.0143(8) -0.0151(8)
C5 0.0355(11) 0.0175(8) 0.0221(9) -0.0015(7) 0.0137(8) -0.0057(7)
C6 0.0261(9) 0.0184(8) 0.0141(8) -0.0023(7) 0.0092(7) -0.0026(7)
C7 0.0212(9) 0.0246(9) 0.0287(10) -0.0005(8) 0.0045(8) -0.0010(7)
C8 0.0372(12) 0.0376(11) 0.0312(11) 0.0094(9) 0.0062(9) 0.0014(9)
C9 0.0280(11) 0.0366(11) 0.0462(13) 0.0040(10) 0.0105(9) 0.0069(9)
C10 0.0293(10) 0.0164(8) 0.0245(9) 0.0026(7) 0.0139(8) 0.0010(7)
C11 0.0433(12) 0.0251(10) 0.0398(12) -0.0016(9) 0.0245(10) 0.0027(9)
C12 0.0347(11) 0.0344(10) 0.0270(10) 0.0061(9) 0.0106(8) 0.0059(9)
C13 0.0229(9) 0.0217(9) 0.0232(9) -0.0023(7) 0.0099(7) 0.0011(7)
C14 0.0267(10) 0.0310(10) 0.0208(9) -0.0057(8) 0.0066(8) 0.0024(8)
C15 0.0298(10) 0.0342(10) 0.0176(9) 0.0006(8) 0.0094(8) 0.0071(8)
C16 0.0270(9) 0.0258(9) 0.0199(9) 0.0017(7) 0.0126(7) 0.0066(7)
C17 0.0205(9) 0.0193(8) 0.0199(9) 0.0030(7) 0.0119(7) 0.0047(7)
C18 0.0401(11) 0.0321(10) 0.0214(9) 0.0086(8) 0.0188(8) 0.0059(9)
C19 0.0356(11) 0.0270(10) 0.0294(10) 0.0091(8) 0.0214(9) 0.0017(8)
C20 0.0256(9) 0.0205(9) 0.0261(9) 0.0041(7) 0.0160(8) 0.0042(7)
C21 0.0204(8) 0.0166(8) 0.0203(9) 0.0034(7) 0.0126(7) 0.0044(7)
C22 0.0294(10) 0.0181(9) 0.0367(11) 0.0032(8) 0.0208(8) -0.0027(7)
C23 0.0283(10) 0.0207(9) 0.0287(10) -0.0030(8) 0.0146(8) -0.0047(7)
C24 0.0263(9) 0.0193(8) 0.0203(9) -0.0010(7) 0.0124(7) -0.0020(7)
C25 0.0220(10) 0.0332(11) 0.0629(15) -0.0059(10) 0.0110(10) -0.0022(8)
C26 0.0236(10) 0.0328(11) 0.0339(11) -0.0043(9) 0.0033(8) 0.0056(8)
C27 0.0359(12) 0.0411(12) 0.0702(16) -0.0042(11) 0.0299(12) -0.0004(10)
N1 0.0211(7) 0.0179(7) 0.0201(7) -0.0006(6) 0.0102(6) 0.0010(6)
N2 0.0225(7) 0.0160(7) 0.0192(7) 0.0006(6) 0.0115(6) 0.0007(6)
O1 0.0202(6) 0.0138(6) 0.0192(6) 0.0002(5) 0.0073(5) -0.0011(5)
O2 0.0201(6) 0.0182(6) 0.0177(6) -0.0015(5) 0.0094(5) -0.0026(5)
O3 0.0183(6) 0.0175(6) 0.0222(6) 0.0005(5) 0.0088(5) 0.0013(5)
O4 0.0224(6) 0.0151(6) 0.0166(6) -0.0022(5) 0.0098(5) -0.0048(5)
O5 0.0202(6) 0.0189(6) 0.0278(7) -0.0014(5) 0.0116(5) -0.0027(5)
O6 0.0231(6) 0.0209(6) 0.0197(7) 0.0005(5) 0.0071(5) 0.0024(5)
O7 0.0371(8) 0.0339(8) 0.0851(12) -0.0222(8) 0.0358(8) -0.0022(7)
P1 0.0171(2) 0.0125(2) 0.0152(2) -0.00066(16) 0.00720(17) -0.00096(16)
Mg1 0.0204(3) 0.0136(3) 0.0155(3) 0.0004(2) 0.0089(2) -0.0011(2)

loop_
_atom_type_symbol
_atom_type_description
_atom_type_scat_dispersion_real
_atom_type_scat_dispersion_imag
_atom_type_scat_source
C C 0.0033 0.0016 'International Tables Vol C Tables 4.2.6.8 and 6.1.1.4'
H H 0.0000 0.0000 'International Tables Vol C Tables 4.2.6.8 and 6.1.1.4'
N N 0.0061 0.0033 'International Tables Vol C Tables 4.2.6.8 and 6.1.1.4'
O O 0.0106 0.0060 'International Tables Vol C Tables 4.2.6.8 and 6.1.1.4'
P P 0.1023 0.0942 'International Tables Vol C Tables 4.2.6.8 and 6.1.1.4'
Mg Mg 0.0486 0.0363 'International Tables Vol C Tables 4.2.6.8 and 6.1.1.4'

loop_
_geom_angle_atom_site_label_1
_geom_angle_atom_site_label_2
_geom_angle_atom_site_label_3
_geom_angle
_geom_angle_site_symmetry_1
_geom_angle_site_symmetry_3
_geom_angle_publ_flag
C6 C1 O4 118.42(14) . . ?
C6 C1 C2 122.73(15) . . ?
O4 C1 C2 118.77(14) . . ?
C3 C2 C1 117.37(16) . . ?
C3 C2 C7 122.67(16) . . ?
C1 C2 C7 119.89(15) . . ?
C4 C3 C2 121.04(17) . . ?
C4 C3 H3 119.5 . . ?
C2 C3 H3 119.5 . . ?
C5 C4 C3 120.14(16) . . ?
C5 C4 H4 119.9 . . ?
C3 C4 H4 119.9 . . ?
C4 C5 C6 121.34(16) . . ?
C4 C5 H5 119.3 . . ?
C6 C5 H5 119.3 . . ?
C1 C6 C5 117.23(16) . . ?
C1 C6 C10 121.85(15) . . ?
C5 C6 C10 120.91(15) . . ?
C2 C7 C9 114.30(16) . . ?
C2 C7 C8 109.40(15) . . ?
C9 C7 C8 110.04(16) . . ?
C2 C7 H7 107.6 . . ?
C9 C7 H7 107.6 . . ?
C8 C7 H7 107.6 . . ?
C7 C8 H8A 109.5 . . ?
C7 C8 H8B 109.5 . . ?
H8A C8 H8B 109.5 . . ?
C7 C8 H8C 109.5 . . ?
H8A C8 H8C 109.5 . . ?
H8B C8 H8C 109.5 . . ?
C7 C9 H9A 109.5 . . ?
C7 C9 H9B 109.5 . . ?
H9A C9 H9B 109.5 . . ?
C7 C9 H9C 109.5 . . ?
H9A C9 H9C 109.5 . . ?
H9B C9 H9C 109.5 . . ?
C6 C10 C12 110.14(14) . . ?
C6 C10 C11 111.70(14) . . ?
C12 C10 C11 110.54(15) . . ?
C6 C10 H10 108.1 . . ?
C12 C10 H10 108.1 . . ?
C11 C10 H10 108.1 . . ?
C10 C11 H11A 109.5 . . ?
C10 C11 H11B 109.5 . . ?
H11A C11 H11B 109.5 . . ?
C10 C11 H11C 109.5 . . ?
H11A C11 H11C 109.5 . . ?
H11B C11 H11C 109.5 . . ?
C10 C12 H12A 109.5 . . ?
C10 C12 H12B 109.5 . . ?
H12A C12 H12B 109.5 . . ?
C10 C12 H12C 109.5 . . ?
H12A C12 H12C 109.5 . . ?
H12B C12 H12C 109.5 . . ?
N1 C13 C14 123.26(17) . . ?
N1 C13 H13 118.4 . . ?
C14 C13 H13 118.4 . . ?
C15 C14 C13 119.08(17) . . ?
C15 C14 H14 120.5 . . ?
C13 C14 H14 120.5 . . ?
C14 C15 C16 119.69(17) . . ?
C14 C15 H15 120.2 . . ?
C16 C15 H15 120.2 . . ?
C15 C16 C17 117.15(16) . . ?
C15 C16 C18 123.67(16) . . ?
C17 C16 C18 119.18(16) . . ?
N1 C17 C16 123.14(16) . . ?
N1 C17 C21 117.39(14) . . ?
C16 C17 C21 119.47(15) . . ?
C19 C18 C16 121.23(16) . . ?
C19 C18 H18 119.4 . . ?
C16 C18 H18 119.4 . . ?
C18 C19 C20 120.98(16) . . ?
C18 C19 H19 119.5 . . ?
C20 C19 H19 119.5 . . ?
C21 C20 C22 117.45(15) . . ?
C21 C20 C19 119.28(16) . . ?
C22 C20 C19 123.27(16) . . ?
N2 C21 C20 122.99(15) . . ?
N2 C21 C17 117.16(14) . . ?
C20 C21 C17 119.84(15) . . ?
C23 C22 C20 119.32(16) . . ?
C23 C22 H22 120.3 . . ?
C20 C22 H22 120.3 . . ?
C22 C23 C24 119.43(16) . . ?
C22 C23 H23 120.3 . . ?
C24 C23 H23 120.3 . . ?
N2 C24 C23 122.94(16) . . ?
N2 C24 H24 118.5 . . ?
C23 C24 H24 118.5 . . ?
O5 C25 H25A 109.5 . . ?
O5 C25 H25B 109.5 . . ?
H25A C25 H25B 109.5 . . ?
O5 C25 H25C 109.5 . . ?
H25A C25 H25C 109.5 . . ?
H25B C25 H25C 109.5 . . ?
O6 C26 H26A 109.5 . . ?
O6 C26 H26B 109.5 . . ?
H26A C26 H26B 109.5 . . ?
O6 C26 H26C 109.5 . . ?
H26A C26 H26C 109.5 . . ?
H26B C26 H26C 109.5 . . ?
O7 C27 H7B 113.7(2) . . ?
O7 C27 H7C 113.9(2) . . ?
H7B C27 H7C 103.8(2) . . ?
O7 C27 H7D 109.6(2) . . ?
H7B C27 H7D 102.0(2) . . ?
H7C C27 H7D 113.0(2) . . ?
C13 N1 C17 117.68(15) . . ?
C13 N1 Mg1 126.82(12) . . ?
C17 N1 Mg1 115.48(11) . . ?
C24 N2 C21 117.87(14) . . ?
C24 N2 Mg1 126.47(11) . . ?
C21 N2 Mg1 115.66(10) . . ?
P1 O1 Mg1 135.18(7) . . ?
P1 O2 Mg1 134.48(7) . 3 ?
C1 O4 P1 122.88(10) . . ?
C25 O5 Mg1 121.91(11) . . ?
C25 O5 H5A 104.23(13) . . ?
Mg1 O5 H5A 103.00(8) . . ?
C26 O6 Mg1 123.26(11) . . ?
C26 O6 H6A 109.53(14) . . ?
Mg1 O6 H6A 99.85(9) . . ?
C27 O7 H7A 107.17(15) . . ?
O1 P1 O2 115.26(6) . . ?
O1 P1 O3 111.29(6) . . ?
O2 P1 O3 112.26(6) . . ?
O1 P1 O4 104.28(6) . . ?
O2 P1 O4 106.82(6) . . ?
O3 P1 O4 106.07(6) . . ?
O1 Mg1 O2 106.33(5) . 3 ?
O1 Mg1 O6 90.65(5) . . ?
O2 Mg1 O6 85.86(5) 3 . ?
O1 Mg1 O5 85.55(5) . . ?
O2 Mg1 O5 91.23(5) 3 . ?
O6 Mg1 O5 174.38(5) . . ?
O1 Mg1 N2 162.77(5) . . ?
O2 Mg1 N2 90.32(5) 3 . ?
O6 Mg1 N2 95.05(5) . . ?
O5 Mg1 N2 89.77(5) . . ?
O1 Mg1 N1 89.41(5) . . ?
O2 Mg1 N1 163.92(5) 3 . ?
O6 Mg1 N1 90.78(5) . . ?
O5 Mg1 N1 93.32(5) . . ?
N2 Mg1 N1 74.30(5) . . ?

loop_
_geom_bond_atom_site_label_1
_geom_bond_atom_site_label_2
_geom_bond_distance
_geom_bond_site_symmetry_2
_geom_bond_publ_flag
C1 C6 1.390(2) . ?
C1 O4 1.3968(19) . ?
C1 C2 1.401(2) . ?
C2 C3 1.388(3) . ?
C2 C7 1.515(2) . ?
C3 C4 1.382(3) . ?
C3 H3 0.9500 . ?
C4 C5 1.373(3) . ?
C4 H4 0.9500 . ?
C5 C6 1.395(2) . ?
C5 H5 0.9500 . ?
C6 C10 1.518(2) . ?
C7 C9 1.528(3) . ?
C7 C8 1.537(3) . ?
C7 H7 1.0000 . ?
C8 H8A 0.9800 . ?
C8 H8B 0.9800 . ?
C8 H8C 0.9800 . ?
C9 H9A 0.9800 . ?
C9 H9B 0.9800 . ?
C9 H9C 0.9800 . ?
C10 C12 1.526(2) . ?
C10 C11 1.531(2) . ?
C10 H10 1.0000 . ?
C11 H11A 0.9800 . ?
C11 H11B 0.9800 . ?
C11 H11C 0.9800 . ?
C12 H12A 0.9800 . ?
C12 H12B 0.9800 . ?
C12 H12C 0.9800 . ?
C13 N1 1.321(2) . ?
C13 C14 1.403(3) . ?
C13 H13 0.9500 . ?
C14 C15 1.365(3) . ?
C14 H14 0.9500 . ?
C15 C16 1.400(3) . ?
C15 H15 0.9500 . ?
C16 C17 1.410(2) . ?
C16 C18 1.434(3) . ?
C17 N1 1.356(2) . ?
C17 C21 1.439(2) . ?
C18 C19 1.349(3) . ?
C18 H18 0.9500 . ?
C19 C20 1.435(2) . ?
C19 H19 0.9500 . ?
C20 C21 1.403(2) . ?
C20 C22 1.406(2) . ?
C21 N2 1.364(2) . ?
C22 C23 1.370(3) . ?
C22 H22 0.9500 . ?
C23 C24 1.401(2) . ?
C23 H23 0.9500 . ?
C24 N2 1.324(2) . ?
C24 H24 0.9500 . ?
C25 O5 1.423(2) . ?
C25 H25A 0.9800 . ?
C25 H25B 0.9800 . ?
C25 H25C 0.9800 . ?
C26 O6 1.422(2) . ?
C26 H26A 0.9800 . ?
C26 H26B 0.9800 . ?
C26 H26C 0.9800 . ?
C27 O7 1.398(3) . ?
C27 H7B 0.982(2) . ?
C27 H7C 0.939(2) . ?
C27 H7D 0.945(2) . ?
N1 Mg1 2.2288(15) . ?
N2 Mg1 2.2181(14) . ?
O1 P1 1.5024(11) . ?
O1 Mg1 1.9804(12) . ?
O2 P1 1.5056(12) . ?
O2 Mg1 1.9919(12) 3 ?
O3 P1 1.5285(12) . ?
O4 P1 1.6286(11) . ?
O5 Mg1 2.1395(12) . ?
O5 H5A 0.9089(11) . ?
O6 Mg1 2.1256(13) . ?
O6 H6A 0.8656(12) . ?
O7 H7A 0.8252(13) . ?
Mg1 O2 1.9919(12) 3 ?

loop_
_geom_torsion_atom_site_label_1
_geom_torsion_atom_site_label_2
_geom_torsion_atom_site_label_3
_geom_torsion_atom_site_label_4
_geom_torsion
_geom_torsion_site_symmetry_1
_geom_torsion_site_symmetry_2
_geom_torsion_site_symmetry_3
_geom_torsion_site_symmetry_4
_geom_torsion_publ_flag
C6 C1 C2 C3 -4.6(2) . . . . ?
O4 C1 C2 C3 178.80(14) . . . . ?
C6 C1 C2 C7 172.42(16) . . . . ?
O4 C1 C2 C7 -4.2(2) . . . . ?
C1 C2 C3 C4 2.6(3) . . . . ?
C7 C2 C3 C4 -174.32(16) . . . . ?
C2 C3 C4 C5 0.6(3) . . . . ?
C3 C4 C5 C6 -2.0(3) . . . . ?
O4 C1 C6 C5 179.86(13) . . . . ?
C2 C1 C6 C5 3.2(2) . . . . ?
O4 C1 C6 C10 -1.4(2) . . . . ?
C2 C1 C6 C10 -178.03(14) . . . . ?
C4 C5 C6 C1 0.1(2) . . . . ?
C4 C5 C6 C10 -178.60(15) . . . . ?
C3 C2 C7 C9 -18.0(2) . . . . ?
C1 C2 C7 C9 165.10(16) . . . . ?
C3 C2 C7 C8 105.85(19) . . . . ?
C1 C2 C7 C8 -71.0(2) . . . . ?
C1 C6 C10 C12 -105.89(18) . . . . ?
C5 C6 C10 C12 72.8(2) . . . . ?
C1 C6 C10 C11 130.87(17) . . . . ?
C5 C6 C10 C11 -50.4(2) . . . . ?
N1 C13 C14 C15 0.2(3) . . . . ?
C13 C14 C15 C16 0.0(3) . . . . ?
C14 C15 C16 C17 -0.4(3) . . . . ?
C14 C15 C16 C18 179.93(17) . . . . ?
C15 C16 C17 N1 0.7(2) . . . . ?
C18 C16 C17 N1 -179.63(15) . . . . ?
C15 C16 C17 C21 -179.50(15) . . . . ?
C18 C16 C17 C21 0.2(2) . . . . ?
C15 C16 C18 C19 -179.44(17) . . . . ?
C17 C16 C18 C19 0.9(3) . . . . ?
C16 C18 C19 C20 -1.1(3) . . . . ?
C18 C19 C20 C21 0.3(3) . . . . ?
C18 C19 C20 C22 179.67(17) . . . . ?
C22 C20 C21 N2 0.4(2) . . . . ?
C19 C20 C21 N2 179.83(15) . . . . ?
C22 C20 C21 C17 -178.63(15) . . . . ?
C19 C20 C21 C17 0.8(2) . . . . ?
N1 C17 C21 N2 -0.3(2) . . . . ?
C16 C17 C21 N2 179.87(14) . . . . ?
N1 C17 C21 C20 178.85(14) . . . . ?
C16 C17 C21 C20 -1.0(2) . . . . ?
C21 C20 C22 C23 -0.3(2) . . . . ?
C19 C20 C22 C23 -179.68(17) . . . . ?
C20 C22 C23 C24 0.0(3) . . . . ?
C22 C23 C24 N2 0.3(3) . . . . ?
C14 C13 N1 C17 0.0(2) . . . . ?
C14 C13 N1 Mg1 178.33(12) . . . . ?
C16 C17 N1 C13 -0.5(2) . . . . ?
C21 C17 N1 C13 179.66(14) . . . . ?
C16 C17 N1 Mg1 -178.97(12) . . . . ?
C21 C17 N1 Mg1 1.19(18) . . . . ?
C23 C24 N2 C21 -0.2(2) . . . . ?
C23 C24 N2 Mg1 179.45(12) . . . . ?
C20 C21 N2 C24 -0.2(2) . . . . ?
C17 C21 N2 C24 178.92(14) . . . . ?
C20 C21 N2 Mg1 -179.88(12) . . . . ?
C17 C21 N2 Mg1 -0.78(18) . . . . ?
C6 C1 O4 P1 100.70(15) . . . . ?
C2 C1 O4 P1 -82.54(16) . . . . ?
Mg1 O1 P1 O2 -91.38(11) . . . . ?
Mg1 O1 P1 O3 37.92(12) . . . . ?
Mg1 O1 P1 O4 151.86(9) . . . . ?
Mg1 O2 P1 O1 89.84(10) 3 . . . ?
Mg1 O2 P1 O3 -38.98(11) 3 . . . ?
Mg1 O2 P1 O4 -154.85(9) 3 . . . ?
C1 O4 P1 O1 124.72(12) . . . . ?
C1 O4 P1 O2 2.24(13) . . . . ?
C1 O4 P1 O3 -117.69(12) . . . . ?
P1 O1 Mg1 O2 42.77(11) . . . 3 ?
P1 O1 Mg1 O6 128.64(10) . . . . ?
P1 O1 Mg1 O5 -47.21(10) . . . . ?
P1 O1 Mg1 N2 -121.87(17) . . . . ?
P1 O1 Mg1 N1 -140.59(10) . . . . ?
C26 O6 Mg1 O1 36.83(14) . . . . ?
C26 O6 Mg1 O2 143.16(14) . . . 3 ?
C26 O6 Mg1 O5 84.2(5) . . . . ?
C26 O6 Mg1 N2 -126.89(13) . . . . ?
C26 O6 Mg1 N1 -52.58(14) . . . . ?
C25 O5 Mg1 O1 144.87(14) . . . . ?
C25 O5 Mg1 O2 38.58(14) . . . 3 ?
C25 O5 Mg1 O6 97.3(5) . . . . ?
C25 O5 Mg1 N2 -51.73(14) . . . . ?
C25 O5 Mg1 N1 -125.99(14) . . . . ?
C24 N2 Mg1 O1 161.88(17) . . . . ?
C21 N2 Mg1 O1 -18.4(2) . . . . ?
C24 N2 Mg1 O2 -3.39(14) . . . 3 ?
C21 N2 Mg1 O2 176.28(11) . . . 3 ?
C24 N2 Mg1 O6 -89.26(13) . . . . ?
C21 N2 Mg1 O6 90.41(11) . . . . ?
C24 N2 Mg1 O5 87.84(13) . . . . ?
C21 N2 Mg1 O5 -92.49(11) . . . . ?
C24 N2 Mg1 N1 -178.65(14) . . . . ?
C21 N2 Mg1 N1 1.03(11) . . . . ?
C13 N1 Mg1 O1 -5.15(14) . . . . ?
C17 N1 Mg1 O1 173.16(11) . . . . ?
C13 N1 Mg1 O2 163.14(18) . . . 3 ?
C17 N1 Mg1 O2 -18.5(3) . . . 3 ?
C13 N1 Mg1 O6 85.49(14) . . . . ?
C17 N1 Mg1 O6 -96.20(12) . . . . ?
C13 N1 Mg1 O5 -90.65(14) . . . . ?
C17 N1 Mg1 O5 87.66(11) . . . . ?
C13 N1 Mg1 N2 -179.48(14) . . . . ?
C17 N1 Mg1 N2 -1.17(11) . . . . ?
